data_7128016
loop_
_publ_author_name
'Chen, Rong'
'Chen, Chao-Long'
'Du, Ming-Hao'
'Wang, Xing'
'Wang, Cheng'
'Long, La-Sheng'
'Kong, Xiang-Jian'
'Zheng, Lan-Sun'

_publ_section_title
;
 Soluble lanthanide-transition-metal clusters
 Ln<sub>36</sub>Co<sub>12</sub> as effective molecular electrocatalysts
 for water oxidation.
;
_journal_issue 29
_journal_name_full 'Chemical communications (Cambridge, England)'
_journal_page_first 3611
_journal_page_last 3614
_journal_paper_doi 10.1039/d0cc08132a
_journal_volume 57
_journal_year 2021
_chemical_formula_sum 'C36 H306 Cl11 Eu36 N7 Ni12 O231'
_chemical_formula_weight 11099.89
_space_group_crystal_system orthorhombic
_space_group_IT_number 71
_space_group_name_Hall '-I 2 2'
_space_group_name_H-M_alt 'I m m m'
_atom_sites_solution_hydrogens geom
_audit_creation_method SHELXL-2013
_audit_update_record
;
2020-12-07 deposited with the CCDC.	2021-03-08 downloaded from the CCDC.
;
_cell_angle_alpha 90
_cell_angle_beta 90
_cell_angle_gamma 90
_cell_formula_units_Z 2
_cell_length_a 20.8551(3)
_cell_length_b 22.5329(4)
_cell_length_c 35.0623(5)
_cell_measurement_reflns_used 10604
_cell_measurement_temperature 173(2)
_cell_measurement_theta_max 65.5920
_cell_measurement_theta_min 2.5990
_cell_volume 16476.7(4)
_computing_cell_refinement 'CrysAlisPro 1.171.40.53 (Rigaku OD, 2019)'
_computing_data_collection 'CrysAlisPro 1.171.40.53 (Rigaku OD, 2019)'
_computing_data_reduction 'CrysAlisPro 1.171.40.53 (Rigaku OD, 2019)'
_computing_structure_refinement 'SHELXL-2013 (Sheldrick, 2013)'
_diffrn_ambient_temperature 173(2)
_diffrn_measured_fraction_theta_full 0.935
_diffrn_measured_fraction_theta_max 0.965
_diffrn_measurement_device_type 'XtaLAB Synergy, Dualflex, HyPix'
_diffrn_radiation_type CuK\a
_diffrn_radiation_wavelength 1.54184
_diffrn_reflns_av_R_equivalents 0.0882
_diffrn_reflns_av_unetI/netI 0.0695
_diffrn_reflns_Laue_measured_fraction_full 0.935
_diffrn_reflns_Laue_measured_fraction_max 0.965
_diffrn_reflns_limit_h_max 24
_diffrn_reflns_limit_h_min -23
_diffrn_reflns_limit_k_max 26
_diffrn_reflns_limit_k_min -22
_diffrn_reflns_limit_l_max 35
_diffrn_reflns_limit_l_min -41
_diffrn_reflns_number 23988
_diffrn_reflns_point_group_measured_fraction_full 0.935
_diffrn_reflns_point_group_measured_fraction_max 0.965
_diffrn_reflns_theta_full 67.684
_diffrn_reflns_theta_max 66.127
_diffrn_reflns_theta_min 2.465
_diffrn_source 'micro-focus sealed X-ray tube'
_exptl_absorpt_coefficient_mu 50.503
_exptl_absorpt_correction_T_max 1.00000
_exptl_absorpt_correction_T_min 0.11312
_exptl_absorpt_correction_type multi-scan
_exptl_crystal_colour green
_exptl_crystal_density_diffrn 2.237
_exptl_crystal_density_meas ?
_exptl_crystal_description block
_exptl_crystal_F_000 10420
_exptl_crystal_size_max 0.120
_exptl_crystal_size_mid 0.120
_exptl_crystal_size_min 0.100
_platon_squeeze_details
;
;
_refine_diff_density_max 3.182
_refine_diff_density_min -2.786
_refine_diff_density_rms 0.415
_refine_ls_extinction_method none
_refine_ls_goodness_of_fit_ref 1.053
_refine_ls_hydrogen_treatment constr
_refine_ls_matrix_type full
_refine_ls_number_parameters 451
_refine_ls_number_reflns 7492
_refine_ls_number_restraints 164
_refine_ls_restrained_S_all 1.043
_refine_ls_R_factor_all 0.1017
_refine_ls_R_factor_gt 0.0939
_refine_ls_shift/su_max 0.095
_refine_ls_shift/su_mean 0.006
_refine_ls_structure_factor_coef Fsqd
_refine_ls_weighting_details
;
 w=1/[\s^2^(Fo^2^)+(0.1456P)^2^+687.6404P]
 where P=(Fo^2^+2Fc^2^)/3
;
_refine_ls_weighting_scheme calc
_refine_ls_wR_factor_gt 0.2422
_refine_ls_wR_factor_ref 0.2491
_reflns_Friedel_coverage 0.000
_reflns_number_gt 6077
_reflns_number_total 7492
_reflns_threshold_expression 'I > 2\s(I)'
_cod_data_source_file d0cc08132a2.cif
_cod_data_source_block Eu36Ni12
_cod_depositor_comments
;
The following automatic conversions were performed:

data item '_exptl_crystal_density_meas' value 'not measure' was
changed to '?' -- the value is perceived as not measured.

Automatic conversion script
Id: cif_fix_values 7556 2019-12-06 15:28:31Z antanas 

 Adding full bibliography for 7128014--7128018.cif.
;
_cod_database_code 7128016
_shelx_space_group_comment
;
The symmetry employed for this shelxl refinement is uniquely defined
by the following loop, which should always be used as a source of
symmetry information in preference to the above space-group names.
They are only intended as comments.
;
_shelx_estimated_absorpt_t_min 0.065
_shelx_estimated_absorpt_t_max 0.081
_shelxl_version_number 2013-2

loop_
_space_group_symop_operation_xyz
'x, y, z'
'-x, -y, z'
'-x, y, -z'
'x, -y, -z'
'x+1/2, y+1/2, z+1/2'
'-x+1/2, -y+1/2, z+1/2'
'-x+1/2, y+1/2, -z+1/2'
'x+1/2, -y+1/2, -z+1/2'
'-x, -y, -z'
'x, y, -z'
'x, -y, z'
'-x, y, z'
'-x+1/2, -y+1/2, -z+1/2'
'x+1/2, y+1/2, -z+1/2'
'x+1/2, -y+1/2, z+1/2'
'-x+1/2, y+1/2, z+1/2'

loop_
_atom_site_label
_atom_site_type_symbol
_atom_site_fract_x
_atom_site_fract_y
_atom_site_fract_z
_atom_site_U_iso_or_equiv
_atom_site_adp_type
_atom_site_occupancy
_atom_site_site_symmetry_order
_atom_site_calc_flag
_atom_site_refinement_flags_posn
_atom_site_refinement_flags_adp
_atom_site_refinement_flags_occupancy
_atom_site_disorder_assembly
_atom_site_disorder_group
Eu1 Eu 0.28133(4) 0.17475(4) 0.0000 0.0377(2) Uani 1 2 d S T P . .
Eu2 Eu 0.28090(3) 0.08730(3) 0.09771(2) 0.03713(16) Uani 1 1 d . . . . .
Eu3 Eu 0.12986(4) 0.0000 0.13042(2) 0.0343(2) Uani 1 2 d S T P . .
Eu4 Eu 0.12989(3) 0.17310(3) 0.06459(2) 0.03486(15) Uani 1 1 d . . . . .
Eu5 Eu 0.0000 0.0000 0.20736(3) 0.0473(4) Uani 1 4 d S T P A .
Eu6 Eu 0.0000 0.11318(4) 0.12683(2) 0.0346(2) Uani 1 2 d S T P A .
Eu7 Eu 0.0000 0.22562(5) 0.0000 0.0356(3) Uani 1 4 d S T P . .
Eu8 Eu 0.0000 0.27603(4) 0.10286(3) 0.0461(2) Uani 1 2 d S T P A .
Ni1 Ni 0.27355(11) 0.23896(10) 0.08920(7) 0.0595(6) Uani 1 1 d . . . . .
Ni2 Ni 0.27317(15) 0.0000 0.17914(8) 0.0591(9) Uani 1 2 d S T P . .
Cl1 Cl 0.1461(2) 0.0000 0.0000 0.0318(10) Uani 1 4 d S T P . .
Cl2 Cl 0.4189(8) 0.0000 0.2253(4) 0.050(4) Uani 0.25 2 d S T P . .
O1 O 0.3212(6) 0.0000 0.1296(3) 0.046(3) Uani 1 2 d S T P . .
H1A H 0.3688 0.0000 0.1328 0.055 Uiso 1 2 calc R U P . .
O2 O 0.2161(4) 0.0000 0.0852(3) 0.032(2) Uani 1 2 d S T P . .
H2A H 0.1996 0.0000 0.0584 0.038 Uiso 1 2 calc R U P . .
O3 O 0.2142(4) 0.0619(4) 0.1525(2) 0.046(2) Uani 1 1 d . . . . .
H3A H 0.2006 0.0961 0.1687 0.055 Uiso 1 1 calc R U . . .
O4 O 0.2138(4) 0.1729(3) 0.1101(2) 0.044(2) Uani 1 1 d . . . . .
H4A H 0.1999 0.1779 0.1372 0.053 Uiso 1 1 calc R U . . .
O5 O 0.2141(4) 0.2345(3) 0.0416(2) 0.047(2) Uani 1 1 d . . . . .
H5A H 0.2003 0.2736 0.0310 0.056 Uiso 1 1 calc R U . . .
O6 O 0.2173(3) 0.1123(3) 0.04126(18) 0.0327(17) Uani 1 1 d . . . . .
H6A H 0.2015 0.0761 0.0277 0.039 Uiso 1 1 calc R U . . .
O7 O 0.3207(4) 0.1722(3) 0.06391(19) 0.0391(18) Uani 1 1 d . . . . .
H7A H 0.3683 0.1764 0.0655 0.047 Uiso 1 1 calc R U . . .
O8 O 0.0713(4) 0.0647(3) 0.17006(18) 0.0409(19) Uani 1 1 d . . . . .
H8A H 0.0983 0.0922 0.1857 0.049 Uiso 1 1 calc R U . . .
O9 O 0.0000 0.0000 0.1198(3) 0.029(3) Uani 1 4 d S T P . .
O10 O 0.0927(3) 0.0764(3) 0.08716(19) 0.0342(17) Uani 1 1 d . . . . .
H10A H 0.0737 0.0556 0.0646 0.041 Uiso 1 1 calc R U . . .
O11 O 0.0000 0.1594(4) 0.0603(3) 0.035(2) Uani 1 2 d S T P . .
O12 O 0.0930(5) 0.1532(4) 0.0000 0.032(2) Uani 1 2 d S T P . .
H12A H 0.0742 0.1123 0.0000 0.038 Uiso 1 2 calc R U P . .
O13 O 0.0718(4) 0.1958(3) 0.1210(2) 0.0444(19) Uani 1 1 d . . . . .
H13A H 0.0988 0.2039 0.1440 0.053 Uiso 1 1 calc R U . . .
O14 O 0.0714(4) 0.2594(3) 0.0492(3) 0.051(2) Uani 1 1 d . . . . .
H14A H 0.0983 0.2944 0.0420 0.061 Uiso 1 1 calc R U . . .
O15 O 0.3330(5) 0.2398(4) 0.1358(3) 0.073(3) Uani 1 1 d . . . . .
O16 O 0.3375(4) 0.1362(4) 0.1495(3) 0.0625(7) Uani 1 1 d . U . . .
O17 O 0.3337(5) 0.0645(6) 0.2025(2) 0.088(4) Uani 1 1 d . . . . .
O18 O 0.3357(7) 0.2682(6) 0.0000 0.072(4) Uani 1 2 d S T P . .
O19 O 0.3335(6) 0.3045(4) 0.0650(4) 0.086(4) Uani 1 1 d . . . . .
O20 O 0.0000 0.3686(5) 0.0668(4) 0.066(4) Uani 1 2 d S T P A .
O21 O 0.0000 0.3387(9) 0.0000 0.0675(7) Uani 1 4 d S TU P A .
O22 O 0.0000 0.2725(6) 0.1726(4) 0.079(4) Uani 1 2 d S T P . .
O23 O 0.0000 0.1708(5) 0.1881(4) 0.0556(7) Uani 1 2 d S TU P . .
O24 O 0.0000 0.0965(7) 0.2406(4) 0.0694(7) Uani 1 2 d S TU P . .
O1W O 0.2241(6) 0.3066(4) 0.1154(4) 0.086(3) Uani 1 1 d . . . . .
O2W O 0.3938(10) 0.1324(10) 0.0000 0.1145(14) Uani 1 2 d S TU P . .
O3W O 0.3940(6) 0.0655(5) 0.0753(4) 0.095(4) Uani 1 1 d . . . . .
O4W O 0.2246(8) 0.0000 0.2296(4) 0.101(7) Uani 1 2 d S T P . .
O5W O 0.0979(8) 0.0000 0.2472(4) 0.084(5) Uani 1 2 d S T P . .
O6W O 0.0913(6) 0.3364(5) 0.1248(4) 0.096(4) Uani 1 1 d . . . . .
O25 O 0.0000 0.0257(6) 0.0309(2) 0.0511(4) Uani 0.5 2 d DS TU P . .
O26 O 0.0000 0.0542(3) 0.0000 0.1073(7) Uani 0.5 4 d DS TU P . .
O27 O 0.1637(8) 0.2186(5) 0.1812(2) 0.0536(14) Uani 0.5 1 d D U P . .
O28 O 0.1638(8) 0.1380(3) 0.2146(5) 0.0590(14) Uani 0.5 1 d D U P . .
O29 O 0.1694(10) 0.2208(6) 0.2404(3) 0.0765(14) Uani 0.5 1 d D U P . .
C1 C 0.3548(9) 0.1901(9) 0.1558(6) 0.0934(7) Uani 1 1 d . U . . .
C2 C 0.4033(18) 0.1870(18) 0.1921(12) 0.2061(15) Uani 1 1 d . U . . .
H2B H 0.4109 0.1454 0.1989 0.309 Uiso 1 1 calc R U . . .
H2C H 0.3841 0.2078 0.2138 0.309 Uiso 1 1 calc R U . . .
H2D H 0.4441 0.2059 0.1853 0.309 Uiso 1 1 calc R U . . .
C3 C 0.3472(14) 0.3088(13) 0.0281(9) 0.0637(7) Uani 0.5 1 d . U P . .
C4 C 0.3821(19) 0.362(2) 0.0203(12) 0.1048(7) Uani 0.5 1 d . U P . .
C7 C 0.0000 0.2292(12) 0.1969(8) 0.0292(7) Uani 0.5 2 d S TU P A 1
C8 C 0.0000 0.2452(18) 0.2377(12) 0.0585(14) Uani 0.5 2 d S TU P A 1
C8' C 0.0000 0.211(3) 0.2503(19) 0.1064(15) Uani 0.5 2 d S TU P A 2
C7' C 0.0000 0.1473(16) 0.2284(10) 0.0476(7) Uani 0.5 2 d S TU P A 2
C9 C 0.0000 0.3721(18) 0.0375(12) 0.0565(7) Uani 0.5 2 d S TU P . .
C10 C 0.0000 0.447(5) 0.021(3) 0.1921(7) Uani 0.5 2 d S TU P A .
N1 N 0.0000 0.0000 0.0000 0.0210(7) Uani 1 8 d DS TU P . .
N2 N 0.1643(9) 0.1916(3) 0.21116(19) 0.0446(7) Uani 0.5 1 d D U P . .
Cl3 Cl 0.4510(8) 0.2121(9) 0.0804(6) 0.097(6) Uani 0.25 1 d . . P . .
N3 N 0.1652(11) 0.3770(4) 0.0000 0.0514(4) Uani 0.5 2 d DS TU P . .
O30 O 0.1622(8) 0.3538(6) 0.0311(2) 0.0611(14) Uani 0.5 1 d D U P . .
O31 O 0.1520(14) 0.4300(4) 0.0000 0.1102(14) Uani 0.5 2 d DS TU P . .

loop_
_atom_site_aniso_label
_atom_site_aniso_U_11
_atom_site_aniso_U_22
_atom_site_aniso_U_33
_atom_site_aniso_U_23
_atom_site_aniso_U_13
_atom_site_aniso_U_12
Eu1 0.0552(5) 0.0262(4) 0.0317(4) 0.000 0.000 -0.0091(4)
Eu2 0.0542(3) 0.0366(3) 0.0207(3) -0.0055(2) -0.0042(2) -0.0051(3)
Eu3 0.0514(5) 0.0362(4) 0.0154(3) 0.000 -0.0015(3) 0.000
Eu4 0.0539(3) 0.0252(3) 0.0254(3) -0.0083(2) -0.0004(2) -0.0033(3)
Eu5 0.0630(8) 0.0656(9) 0.0135(5) 0.000 0.000 0.000
Eu6 0.0544(5) 0.0332(4) 0.0162(3) -0.0101(3) 0.000 0.000
Eu7 0.0566(7) 0.0141(5) 0.0363(6) 0.000 0.000 0.000
Eu8 0.0648(6) 0.0320(4) 0.0415(5) -0.0212(4) 0.000 0.000
Ni1 0.0673(12) 0.0493(11) 0.0620(13) -0.0244(10) -0.0014(10) -0.0074(10)
Ni2 0.0634(16) 0.092(2) 0.0215(13) 0.000 -0.0036(12) 0.000
Cl1 0.051(2) 0.0228(19) 0.022(2) 0.000 0.000 0.000
Cl2 0.062(8) 0.066(9) 0.021(6) 0.000 -0.010(6) 0.000
O1 0.065(6) 0.051(6) 0.021(5) 0.000 -0.007(5) 0.000
O2 0.046(5) 0.028(5) 0.021(4) 0.000 -0.001(4) 0.000
O3 0.053(4) 0.060(5) 0.026(4) -0.017(3) -0.001(3) -0.005(4)
O4 0.055(4) 0.049(4) 0.028(4) -0.010(3) -0.004(3) -0.002(4)
O5 0.058(4) 0.022(3) 0.061(5) -0.008(3) -0.003(4) -0.010(3)
O6 0.056(4) 0.018(3) 0.024(3) -0.004(3) -0.005(3) -0.007(3)
O7 0.057(4) 0.036(4) 0.025(3) -0.012(3) -0.001(3) -0.018(3)
O8 0.058(4) 0.051(4) 0.014(3) -0.008(3) -0.008(3) 0.003(4)
O9 0.052(7) 0.025(6) 0.010(5) 0.000 0.000 0.000
O10 0.055(4) 0.023(3) 0.025(3) -0.003(3) -0.008(3) -0.001(3)
O11 0.051(5) 0.027(5) 0.027(5) -0.004(4) 0.000 0.000
O12 0.072(6) 0.013(4) 0.010(4) 0.000 0.000 0.002(4)
O13 0.062(4) 0.040(4) 0.031(4) -0.018(3) -0.005(3) -0.007(4)
O14 0.071(5) 0.020(3) 0.062(5) -0.008(4) 0.000(4) -0.010(4)
O15 0.087(6) 0.057(5) 0.075(6) -0.032(5) -0.013(5) -0.007(5)
O16 0.0627(9) 0.0624(9) 0.0624(10) -0.0005(7) -0.0003(7) -0.0002(7)
O17 0.078(6) 0.153(10) 0.033(4) -0.038(5) -0.019(4) 0.003(7)
O18 0.091(9) 0.049(7) 0.077(9) 0.000 0.000 -0.016(7)
O19 0.101(7) 0.043(5) 0.115(9) -0.013(6) -0.002(7) -0.031(5)
O20 0.115(10) 0.033(6) 0.050(7) -0.008(6) 0.000 0.000
O21 0.0676(10) 0.0673(10) 0.0676(10) 0.000 0.000 0.000
O22 0.100(10) 0.072(8) 0.064(7) -0.056(6) 0.000 0.000
O23 0.0558(10) 0.0557(10) 0.0554(10) -0.0004(7) 0.000 0.000
O24 0.0697(10) 0.0696(10) 0.0691(10) -0.0003(7) 0.000 0.000
O1W 0.103(7) 0.052(5) 0.103(7) -0.047(5) 0.001(6) -0.010(5)
O2W 0.1147(19) 0.1148(19) 0.1140(19) 0.000 0.000 0.0010(14)
O3W 0.110(8) 0.077(7) 0.098(8) 0.031(6) 0.037(6) 0.007(7)
O4W 0.085(10) 0.175(19) 0.042(8) 0.000 0.000(7) 0.000
O5W 0.107(10) 0.109(12) 0.037(7) 0.000 -0.024(7) 0.000
O6W 0.117(8) 0.079(7) 0.091(8) -0.014(6) -0.019(7) -0.028(7)
O25 0.0511(5) 0.0511(5) 0.0511(5) 0.0000(4) 0.000 0.000
O26 0.1073(10) 0.1073(10) 0.1073(10) 0.000 0.000 0.000
O27 0.0534(19) 0.0545(19) 0.0528(19) -0.0012(14) -0.0003(14) -0.0002(14)
O28 0.0588(19) 0.0592(19) 0.0591(19) -0.0014(14) 0.0001(14) -0.0001(14)
O29 0.0773(19) 0.0765(19) 0.0758(19) -0.0012(14) 0.0000(14) 0.0000(14)
C1 0.0935(10) 0.0933(10) 0.0934(10) -0.0002(7) -0.0001(7) -0.0002(7)
C2 0.206(2) 0.206(2) 0.206(2) -0.0001(15) -0.0003(15) 0.0000(15)
C3 0.0637(10) 0.0636(10) 0.0637(10) 0.0000(7) 0.0000(7) 0.0000(7)
C4 0.1048(10) 0.1047(10) 0.1048(10) 0.0000(7) 0.0000(7) -0.0001(7)
C7 0.0292(10) 0.0291(10) 0.0292(10) -0.0001(7) 0.000 0.000
C8 0.0586(19) 0.0584(19) 0.0584(19) -0.0003(15) 0.000 0.000
C8' 0.107(2) 0.106(2) 0.106(2) -0.0001(15) 0.000 0.000
C7' 0.0476(10) 0.0476(10) 0.0476(10) -0.0001(7) 0.000 0.000
C9 0.0565(10) 0.0565(10) 0.0565(10) 0.0000(7) 0.000 0.000
C10 0.1922(10) 0.1921(10) 0.1921(10) 0.0000(7) 0.000 0.000
N1 0.0212(10) 0.0210(10) 0.0210(10) 0.000 0.000 0.000
N2 0.0444(10) 0.0447(10) 0.0446(10) -0.0001(7) 0.0001(7) 0.0000(7)
Cl3 0.066(8) 0.107(13) 0.118(14) -0.026(11) 0.005(9) 0.015(9)
N3 0.0514(5) 0.0514(5) 0.0514(5) 0.000 0.000 0.0000(4)
O30 0.0612(19) 0.0600(19) 0.0619(19) 0.0003(14) -0.0003(14) 0.0000(14)
O31 0.1105(19) 0.1100(19) 0.1102(19) 0.000 0.000 0.0003(15)

loop_
_atom_type_symbol
_atom_type_description
_atom_type_scat_dispersion_real
_atom_type_scat_dispersion_imag
_atom_type_scat_source
C C 0.0181 0.0091 'International Tables Vol C Tables 4.2.6.8 and 6.1.1.4'
H H 0.0000 0.0000 'International Tables Vol C Tables 4.2.6.8 and 6.1.1.4'
O O 0.0492 0.0322 'International Tables Vol C Tables 4.2.6.8 and 6.1.1.4'
N N 0.0311 0.0180 'International Tables Vol C Tables 4.2.6.8 and 6.1.1.4'
Cl Cl 0.3639 0.7018 'International Tables Vol C Tables 4.2.6.8 and 6.1.1.4'
Ni Ni -3.0029 0.5091 'International Tables Vol C Tables 4.2.6.8 and 6.1.1.4'
Eu Eu -8.9294 11.1857 'International Tables Vol C Tables 4.2.6.8 and 6.1.1.4'

loop_
_geom_angle_atom_site_label_1
_geom_angle_atom_site_label_2
_geom_angle_atom_site_label_3
_geom_angle
_geom_angle_site_symmetry_1
_geom_angle_site_symmetry_3
_geom_angle_publ_flag
O7 Eu1 O7 139.7(4) . 10 ?
O7 Eu1 O18 81.8(2) . . ?
O7 Eu1 O18 81.8(2) 10 . ?
O7 Eu1 O6 137.5(2) . 10 ?
O7 Eu1 O6 67.3(2) 10 10 ?
O18 Eu1 O6 140.68(19) . 10 ?
O7 Eu1 O6 67.3(2) . . ?
O7 Eu1 O6 137.5(2) 10 . ?
O18 Eu1 O6 140.68(19) . . ?
O6 Eu1 O6 73.4(3) 10 . ?
O7 Eu1 O5 69.4(3) . . ?
O7 Eu1 O5 140.8(3) 10 . ?
O18 Eu1 O5 77.7(3) . . ?
O6 Eu1 O5 111.2(2) 10 . ?
O6 Eu1 O5 69.2(2) . . ?
O7 Eu1 O5 140.8(3) . 10 ?
O7 Eu1 O5 69.4(3) 10 10 ?
O18 Eu1 O5 77.7(3) . 10 ?
O6 Eu1 O5 69.2(2) 10 10 ?
O6 Eu1 O5 111.2(2) . 10 ?
O5 Eu1 O5 73.8(4) . 10 ?
O7 Eu1 O2W 70.89(19) . . ?
O7 Eu1 O2W 70.89(19) 10 . ?
O18 Eu1 O2W 83.8(6) . . ?
O6 Eu1 O2W 107.0(4) 10 . ?
O6 Eu1 O2W 107.0(4) . . ?
O5 Eu1 O2W 138.0(3) . . ?
O5 Eu1 O2W 138.0(3) 10 . ?
O7 Eu1 Ni1 34.42(18) . . ?
O7 Eu1 Ni1 151.31(17) 10 . ?
O18 Eu1 Ni1 69.70(10) . . ?
O6 Eu1 Ni1 139.44(16) 10 . ?
O6 Eu1 Ni1 71.09(15) . . ?
O5 Eu1 Ni1 36.5(2) . . ?
O5 Eu1 Ni1 106.6(2) 10 . ?
O2W Eu1 Ni1 101.6(2) . . ?
O7 Eu1 Ni1 151.31(17) . 10 ?
O7 Eu1 Ni1 34.42(18) 10 10 ?
O18 Eu1 Ni1 69.70(10) . 10 ?
O6 Eu1 Ni1 71.09(15) 10 10 ?
O6 Eu1 Ni1 139.44(16) . 10 ?
O5 Eu1 Ni1 106.6(2) . 10 ?
O5 Eu1 Ni1 36.5(2) 10 10 ?
O2W Eu1 Ni1 101.6(2) . 10 ?
Ni1 Eu1 Ni1 130.07(8) . 10 ?
O7 Eu1 Eu4 145.70(18) . 10 ?
O7 Eu1 Eu4 74.45(18) 10 10 ?
O18 Eu1 Eu4 113.2(3) . 10 ?
O6 Eu1 Eu4 36.63(16) 10 10 ?
O6 Eu1 Eu4 83.92(16) . 10 ?
O5 Eu1 Eu4 83.47(19) . 10 ?
O5 Eu1 Eu4 35.56(17) 10 10 ?
O2W Eu1 Eu4 138.5(2) . 10 ?
Ni1 Eu1 Eu4 119.61(4) . 10 ?
Ni1 Eu1 Eu4 55.77(4) 10 10 ?
O7 Eu1 Eu4 74.45(18) . . ?
O7 Eu1 Eu4 145.70(18) 10 . ?
O18 Eu1 Eu4 113.2(3) . . ?
O6 Eu1 Eu4 83.92(16) 10 . ?
O6 Eu1 Eu4 36.63(16) . . ?
O5 Eu1 Eu4 35.56(17) . . ?
O5 Eu1 Eu4 83.47(19) 10 . ?
O2W Eu1 Eu4 138.5(2) . . ?
Ni1 Eu1 Eu4 55.77(4) . . ?
Ni1 Eu1 Eu4 119.61(4) 10 . ?
Eu4 Eu1 Eu4 71.28(2) 10 . ?
O7 Eu2 O1 139.3(3) . . ?
O7 Eu2 O4 69.7(3) . . ?
O1 Eu2 O4 140.1(3) . . ?
O7 Eu2 O2 138.5(3) . . ?
O1 Eu2 O2 67.5(3) . . ?
O4 Eu2 O2 110.8(3) . . ?
O7 Eu2 O16 80.8(3) . . ?
O1 Eu2 O16 81.6(3) . . ?
O4 Eu2 O16 77.7(3) . . ?
O2 Eu2 O16 140.7(3) . . ?
O7 Eu2 O3 140.7(3) . . ?
O1 Eu2 O3 69.1(3) . . ?
O4 Eu2 O3 73.5(3) . . ?
O2 Eu2 O3 68.6(3) . . ?
O16 Eu2 O3 78.2(3) . . ?
O7 Eu2 O6 66.7(2) . . ?
O1 Eu2 O6 138.6(2) . . ?
O4 Eu2 O6 69.4(2) . . ?
O2 Eu2 O6 74.8(2) . . ?
O16 Eu2 O6 139.7(3) . . ?
O3 Eu2 O6 112.4(2) . . ?
O7 Eu2 O3W 71.3(3) . . ?
O1 Eu2 O3W 70.2(4) . . ?
O4 Eu2 O3W 138.4(3) . . ?
O2 Eu2 O3W 107.7(3) . . ?
O16 Eu2 O3W 82.4(4) . . ?
O3 Eu2 O3W 136.8(3) . . ?
O6 Eu2 O3W 107.3(3) . . ?
O7 Eu2 Ni1 34.77(17) . . ?
O1 Eu2 Ni1 150.1(2) . . ?
O4 Eu2 Ni1 36.63(18) . . ?
O2 Eu2 Ni1 140.01(18) . . ?
O16 Eu2 Ni1 68.6(2) . . ?
O3 Eu2 Ni1 106.1(2) . . ?
O6 Eu2 Ni1 71.13(15) . . ?
O3W Eu2 Ni1 102.0(3) . . ?
O7 Eu2 Ni2 151.00(17) . . ?
O1 Eu2 Ni2 34.2(3) . . ?
O4 Eu2 Ni2 106.10(19) . . ?
O2 Eu2 Ni2 70.4(2) . . ?
O16 Eu2 Ni2 70.4(2) . . ?
O3 Eu2 Ni2 36.18(19) . . ?
O6 Eu2 Ni2 140.37(16) . . ?
O3W Eu2 Ni2 100.9(3) . . ?
Ni1 Eu2 Ni2 129.31(5) . . ?
O7 Eu2 Eu4 74.62(18) . . ?
O1 Eu2 Eu4 146.0(3) . . ?
O4 Eu2 Eu4 35.53(17) . . ?
O2 Eu2 Eu4 84.12(18) . . ?
O16 Eu2 Eu4 113.1(2) . . ?
O3 Eu2 Eu4 83.66(18) . . ?
O6 Eu2 Eu4 37.08(16) . . ?
O3W Eu2 Eu4 139.5(3) . . ?
Ni1 Eu2 Eu4 56.01(4) . . ?
Ni2 Eu2 Eu4 119.45(5) . . ?
O7 Eu2 Eu3 146.07(19) . . ?
O1 Eu2 Eu3 74.5(3) . . ?
O4 Eu2 Eu3 83.20(18) . . ?
O2 Eu2 Eu3 36.1(2) . . ?
O16 Eu2 Eu3 113.7(2) . . ?
O3 Eu2 Eu3 35.58(17) . . ?
O6 Eu2 Eu3 85.17(16) . . ?
O3W Eu2 Eu3 138.4(3) . . ?
Ni1 Eu2 Eu3 119.55(4) . . ?
Ni2 Eu2 Eu3 55.44(5) . . ?
Eu4 Eu2 Eu3 71.466(17) . . ?
O8 Eu3 O8 76.5(4) . 11 ?
O8 Eu3 O3 123.7(2) . 11 ?
O8 Eu3 O3 80.1(3) 11 11 ?
O8 Eu3 O3 80.1(3) . . ?
O8 Eu3 O3 123.7(2) 11 . ?
O3 Eu3 O3 71.9(4) 11 . ?
O8 Eu3 O2 141.17(19) . . ?
O8 Eu3 O2 141.17(19) 11 . ?
O3 Eu3 O2 70.1(2) 11 . ?
O3 Eu3 O2 70.1(2) . . ?
O8 Eu3 O10 76.3(2) . . ?
O8 Eu3 O10 130.1(2) 11 . ?
O3 Eu3 O10 149.2(2) 11 . ?
O3 Eu3 O10 91.4(3) . . ?
O2 Eu3 O10 80.0(2) . . ?
O8 Eu3 O10 130.1(2) . 11 ?
O8 Eu3 O10 76.3(2) 11 11 ?
O3 Eu3 O10 91.4(3) 11 11 ?
O3 Eu3 O10 149.2(2) . 11 ?
O2 Eu3 O10 80.0(2) . 11 ?
O10 Eu3 O10 90.6(3) . 11 ?
O8 Eu3 O9 64.3(2) . . ?
O8 Eu3 O9 64.3(2) 11 . ?
O3 Eu3 O9 141.1(2) 11 . ?
O3 Eu3 O9 141.1(2) . . ?
O2 Eu3 O9 130.8(3) . . ?
O10 Eu3 O9 66.3(2) . . ?
O10 Eu3 O9 66.3(2) 11 . ?
O8 Eu3 Ni2 99.04(17) . . ?
O8 Eu3 Ni2 99.04(17) 11 . ?
O3 Eu3 Ni2 36.4(2) 11 . ?
O3 Eu3 Ni2 36.4(2) . . ?
O2 Eu3 Ni2 71.2(2) . . ?
O10 Eu3 Ni2 126.07(16) . . ?
O10 Eu3 Ni2 126.07(16) 11 . ?
O9 Eu3 Ni2 158.1(2) . . ?
O8 Eu3 Eu6 38.62(16) . . ?
O8 Eu3 Eu6 93.84(19) 11 . ?
O3 Eu3 Eu6 162.26(19) 11 . ?
O3 Eu3 Eu6 98.5(2) . . ?
O2 Eu3 Eu6 121.55(13) . . ?
O10 Eu3 Eu6 42.16(16) . . ?
O10 Eu3 Eu6 103.47(16) 11 . ?
O9 Eu3 Eu6 43.50(3) . . ?
Ni2 Eu3 Eu6 130.43(3) . . ?
O8 Eu3 Eu6 93.84(19) . 2 ?
O8 Eu3 Eu6 38.62(16) 11 2 ?
O3 Eu3 Eu6 98.5(2) 11 2 ?
O3 Eu3 Eu6 162.26(19) . 2 ?
O2 Eu3 Eu6 121.55(13) . 2 ?
O10 Eu3 Eu6 103.47(16) . 2 ?
O10 Eu3 Eu6 42.16(16) 11 2 ?
O9 Eu3 Eu6 43.50(3) . 2 ?
Ni2 Eu3 Eu6 130.43(3) . 2 ?
Eu6 Eu3 Eu6 86.50(3) . 2 ?
O8 Eu3 Eu5 38.41(19) . . ?
O8 Eu3 Eu5 38.41(19) 11 . ?
O3 Eu3 Eu5 107.15(18) 11 . ?
O3 Eu3 Eu5 107.15(18) . . ?
O2 Eu3 Eu5 176.5(2) . . ?
O10 Eu3 Eu5 102.41(17) . . ?
O10 Eu3 Eu5 102.41(17) 11 . ?
O9 Eu3 Eu5 52.7(2) . . ?
Ni2 Eu3 Eu5 105.36(5) . . ?
Eu6 Eu3 Eu5 60.553(18) . . ?
Eu6 Eu3 Eu5 60.553(18) 2 . ?
O14 Eu4 O4 122.6(3) . . ?
O14 Eu4 O13 75.4(3) . . ?
O4 Eu4 O13 79.5(3) . . ?
O14 Eu4 O5 79.9(3) . . ?
O4 Eu4 O5 71.5(3) . . ?
O13 Eu4 O5 122.2(3) . . ?
O14 Eu4 O6 141.1(3) . . ?
O4 Eu4 O6 70.8(2) . . ?
O13 Eu4 O6 141.9(2) . . ?
O5 Eu4 O6 70.1(2) . . ?
O14 Eu4 O12 77.0(3) . . ?
O4 Eu4 O12 149.3(3) . . ?
O13 Eu4 O12 130.8(3) . . ?
O5 Eu4 O12 91.5(3) . . ?
O6 Eu4 O12 79.6(3) . . ?
O14 Eu4 O10 130.1(3) . . ?
O4 Eu4 O10 90.8(2) . . ?
O13 Eu4 O10 76.2(2) . . ?
O5 Eu4 O10 149.7(2) . . ?
O6 Eu4 O10 81.0(2) . . ?
O12 Eu4 O10 92.1(3) . . ?
O14 Eu4 O11 64.4(3) . . ?
O4 Eu4 O11 140.3(3) . . ?
O13 Eu4 O11 64.1(3) . . ?
O5 Eu4 O11 141.3(3) . . ?
O6 Eu4 O11 131.6(3) . . ?
O12 Eu4 O11 67.3(3) . . ?
O10 Eu4 O11 66.5(3) . . ?
O14 Eu4 Ni1 98.7(2) . . ?
O4 Eu4 Ni1 36.04(19) . . ?
O13 Eu4 Ni1 98.17(18) . . ?
O5 Eu4 Ni1 36.2(2) . . ?
O6 Eu4 Ni1 71.01(16) . . ?
O12 Eu4 Ni1 125.9(2) . . ?
O10 Eu4 Ni1 125.29(17) . . ?
O11 Eu4 Ni1 157.4(2) . . ?
O14 Eu4 Eu7 38.9(2) . . ?
O4 Eu4 Eu7 161.43(19) . . ?
O13 Eu4 Eu7 93.80(19) . . ?
O5 Eu4 Eu7 98.4(2) . . ?
O6 Eu4 Eu7 121.44(16) . . ?
O12 Eu4 Eu7 42.5(2) . . ?
O10 Eu4 Eu7 104.42(16) . . ?
O11 Eu4 Eu7 44.0(2) . . ?
Ni1 Eu4 Eu7 130.28(5) . . ?
O14 Eu4 Eu6 93.3(2) . . ?
O4 Eu4 Eu6 98.15(19) . . ?
O13 Eu4 Eu6 38.80(18) . . ?
O5 Eu4 Eu6 161.0(2) . . ?
O6 Eu4 Eu6 122.63(15) . . ?
O12 Eu4 Eu6 104.4(2) . . ?
O10 Eu4 Eu6 42.06(16) . . ?
O11 Eu4 Eu6 43.2(2) . . ?
Ni1 Eu4 Eu6 129.74(4) . . ?
Eu7 Eu4 Eu6 86.706(18) . . ?
O14 Eu4 Eu8 37.9(2) . . ?
O4 Eu4 Eu8 106.83(18) . . ?
O13 Eu4 Eu8 38.06(19) . . ?
O5 Eu4 Eu8 106.87(18) . . ?
O6 Eu4 Eu8 176.47(16) . . ?
O12 Eu4 Eu8 102.4(2) . . ?
O10 Eu4 Eu8 101.69(16) . . ?
O11 Eu4 Eu8 51.9(2) . . ?
Ni1 Eu4 Eu8 105.50(4) . . ?
Eu7 Eu4 Eu8 60.231(19) . . ?
Eu6 Eu4 Eu8 59.88(2) . . ?
O8 Eu5 O8 115.8(3) . 2 ?
O8 Eu5 O8 74.4(3) . 12 ?
O8 Eu5 O8 72.7(3) 2 12 ?
O8 Eu5 O8 72.7(3) . 11 ?
O8 Eu5 O8 74.4(3) 2 11 ?
O8 Eu5 O8 115.8(3) 12 11 ?
O8 Eu5 O24 74.2(3) . . ?
O8 Eu5 O24 140.7(2) 2 . ?
O8 Eu5 O24 74.2(3) 12 . ?
O8 Eu5 O24 140.7(2) 11 . ?
O8 Eu5 O24 140.7(2) . 2 ?
O8 Eu5 O24 74.2(3) 2 2 ?
O8 Eu5 O24 140.7(2) 12 2 ?
O8 Eu5 O24 74.2(3) 11 2 ?
O24 Eu5 O24 123.7(7) . 2 ?
O8 Eu5 O5W 78.5(3) . . ?
O8 Eu5 O5W 143.07(18) 2 . ?
O8 Eu5 O5W 143.07(18) 12 . ?
O8 Eu5 O5W 78.5(3) 11 . ?
O24 Eu5 O5W 74.5(2) . . ?
O24 Eu5 O5W 74.5(2) 2 . ?
O8 Eu5 O5W 143.07(18) . 2 ?
O8 Eu5 O5W 78.5(3) 2 2 ?
O8 Eu5 O5W 78.5(3) 12 2 ?
O8 Eu5 O5W 143.07(18) 11 2 ?
O24 Eu5 O5W 74.5(2) . 2 ?
O24 Eu5 O5W 74.5(2) 2 2 ?
O5W Eu5 O5W 111.2(7) . 2 ?
O8 Eu5 O9 57.88(15) . . ?
O8 Eu5 O9 57.88(16) 2 . ?
O8 Eu5 O9 57.88(15) 12 . ?
O8 Eu5 O9 57.88(15) 11 . ?
O24 Eu5 O9 118.2(4) . . ?
O24 Eu5 O9 118.2(4) 2 . ?
O5W Eu5 O9 124.4(4) . . ?
O5W Eu5 O9 124.4(4) 2 . ?
O8 Eu5 Eu6 37.63(16) . . ?
O8 Eu5 Eu6 90.16(16) 2 . ?
O8 Eu5 Eu6 37.63(16) 12 . ?
O8 Eu5 Eu6 90.16(16) 11 . ?
O24 Eu5 Eu6 76.1(4) . . ?
O24 Eu5 Eu6 160.2(4) 2 . ?
O5W Eu5 Eu6 114.8(2) . . ?
O5W Eu5 Eu6 114.8(2) 2 . ?
O9 Eu5 Eu6 42.090(17) . . ?
O8 Eu5 Eu6 90.16(16) . 2 ?
O8 Eu5 Eu6 37.63(16) 2 2 ?
O8 Eu5 Eu6 90.16(16) 12 2 ?
O8 Eu5 Eu6 37.63(16) 11 2 ?
O24 Eu5 Eu6 160.2(4) . 2 ?
O24 Eu5 Eu6 76.1(4) 2 2 ?
O5W Eu5 Eu6 114.8(2) . 2 ?
O5W Eu5 Eu6 114.8(2) 2 2 ?
O9 Eu5 Eu6 42.090(17) . 2 ?
Eu6 Eu5 Eu6 84.18(3) . 2 ?
O8 Eu5 Eu3 36.51(17) . . ?
O8 Eu5 Eu3 93.05(16) 2 . ?
O8 Eu5 Eu3 93.05(16) 12 . ?
O8 Eu5 Eu3 36.52(17) 11 . ?
O24 Eu5 Eu3 109.5(2) . . ?
O24 Eu5 Eu3 109.5(2) 2 . ?
O5W Eu5 Eu3 79.3(4) . . ?
O5W Eu5 Eu3 169.5(4) 2 . ?
O9 Eu5 Eu3 45.113(18) . . ?
Eu6 Eu5 Eu3 58.419(18) . . ?
Eu6 Eu5 Eu3 58.419(18) 2 . ?
O8 Eu6 O8 77.0(4) 12 . ?
O8 Eu6 O13 143.0(2) 12 . ?
O8 Eu6 O13 91.2(3) . . ?
O8 Eu6 O13 91.2(3) 12 12 ?
O8 Eu6 O13 143.0(2) . 12 ?
O13 Eu6 O13 77.2(4) . 12 ?
O8 Eu6 O23 72.1(3) 12 . ?
O8 Eu6 O23 72.1(3) . . ?
O13 Eu6 O23 70.8(3) . . ?
O13 Eu6 O23 70.8(3) 12 . ?
O8 Eu6 O10 73.9(2) 12 12 ?
O8 Eu6 O10 132.6(2) . 12 ?
O13 Eu6 O10 133.4(2) . 12 ?
O13 Eu6 O10 74.3(2) 12 12 ?
O23 Eu6 O10 129.95(15) . 12 ?
O8 Eu6 O10 132.6(2) 12 . ?
O8 Eu6 O10 73.9(2) . . ?
O13 Eu6 O10 74.3(2) . . ?
O13 Eu6 O10 133.4(2) 12 . ?
O23 Eu6 O10 129.95(15) . . ?
O10 Eu6 O10 100.1(3) 12 . ?
O8 Eu6 O11 140.01(18) 12 . ?
O8 Eu6 O11 140.01(18) . . ?
O13 Eu6 O11 66.8(2) . . ?
O13 Eu6 O11 66.8(2) 12 . ?
O23 Eu6 O11 124.8(4) . . ?
O10 Eu6 O11 68.30(19) 12 . ?
O10 Eu6 O11 68.30(19) . . ?
O8 Eu6 O9 66.8(3) 12 . ?
O8 Eu6 O9 66.8(3) . . ?
O13 Eu6 O9 139.90(19) . . ?
O13 Eu6 O9 139.90(19) 12 . ?
O23 Eu6 O9 126.6(4) . . ?
O10 Eu6 O9 67.7(2) 12 . ?
O10 Eu6 O9 67.7(2) . . ?
O11 Eu6 O9 108.6(3) . . ?
O8 Eu6 Eu3 38.00(17) 12 2 ?
O8 Eu6 Eu3 96.80(19) . 2 ?
O13 Eu6 Eu3 171.54(19) . 2 ?
O13 Eu6 Eu3 94.64(19) 12 2 ?
O23 Eu6 Eu3 108.99(19) . 2 ?
O10 Eu6 Eu3 40.16(15) 12 2 ?
O10 Eu6 Eu3 110.57(15) . 2 ?
O11 Eu6 Eu3 108.08(14) . 2 ?
O9 Eu6 Eu3 47.25(4) . 2 ?
O8 Eu6 Eu3 96.80(19) 12 . ?
O8 Eu6 Eu3 38.00(17) . . ?
O13 Eu6 Eu3 94.65(19) . . ?
O13 Eu6 Eu3 171.54(19) 12 . ?
O23 Eu6 Eu3 108.98(19) . . ?
O10 Eu6 Eu3 110.57(15) 12 . ?
O10 Eu6 Eu3 40.16(15) . . ?
O11 Eu6 Eu3 108.08(14) . . ?
O9 Eu6 Eu3 47.25(4) . . ?
Eu3 Eu6 Eu3 93.37(3) 2 . ?
O8 Eu6 Eu4 171.44(18) 12 . ?
O8 Eu6 Eu4 94.85(18) . . ?
O13 Eu6 Eu4 38.37(17) . . ?
O13 Eu6 Eu4 97.01(19) 12 . ?
O23 Eu6 Eu4 108.27(19) . . ?
O10 Eu6 Eu4 110.66(15) 12 . ?
O10 Eu6 Eu4 40.51(15) . . ?
O11 Eu6 Eu4 47.04(3) . . ?
O9 Eu6 Eu4 107.69(17) . . ?
Eu3 Eu6 Eu4 142.74(3) 2 . ?
Eu3 Eu6 Eu4 74.897(15) . . ?
O14 Eu7 O14 91.8(4) 3 12 ?
O14 Eu7 O14 76.6(4) 3 10 ?
O14 Eu7 O14 143.1(4) 12 10 ?
O14 Eu7 O14 143.1(4) 3 . ?
O14 Eu7 O14 76.6(4) 12 . ?
O14 Eu7 O14 91.8(4) 10 . ?
O14 Eu7 O12 132.7(2) 3 . ?
O14 Eu7 O12 132.7(2) 12 . ?
O14 Eu7 O12 74.3(2) 10 . ?
O14 Eu7 O12 74.3(2) . . ?
O14 Eu7 O12 74.3(2) 3 3 ?
O14 Eu7 O12 74.3(2) 12 3 ?
O14 Eu7 O12 132.7(2) 10 3 ?
O14 Eu7 O12 132.7(2) . 3 ?
O12 Eu7 O12 99.8(4) . 3 ?
O14 Eu7 O21 71.53(18) 3 . ?
O14 Eu7 O21 71.53(18) 12 . ?
O14 Eu7 O21 71.53(18) 10 . ?
O14 Eu7 O21 71.53(18) . . ?
O12 Eu7 O21 130.1(2) . . ?
O12 Eu7 O21 130.1(2) 3 . ?
O14 Eu7 O11 66.2(2) 3 10 ?
O14 Eu7 O11 140.3(2) 12 10 ?
O14 Eu7 O11 66.2(2) 10 10 ?
O14 Eu7 O11 140.3(2) . 10 ?
O12 Eu7 O11 68.21(16) . 10 ?
O12 Eu7 O11 68.21(16) 3 10 ?
O21 Eu7 O11 125.2(2) . 10 ?
O14 Eu7 O11 140.3(2) 3 . ?
O14 Eu7 O11 66.2(2) 12 . ?
O14 Eu7 O11 140.3(2) 10 . ?
O14 Eu7 O11 66.2(2) . . ?
O12 Eu7 O11 68.21(16) . . ?
O12 Eu7 O11 68.21(16) 3 . ?
O21 Eu7 O11 125.2(2) . . ?
O11 Eu7 O11 109.6(4) 10 . ?
O14 Eu7 Eu4 38.11(18) 3 3 ?
O14 Eu7 Eu4 95.0(2) 12 3 ?
O14 Eu7 Eu4 96.6(2) 10 3 ?
O14 Eu7 Eu4 171.2(2) . 3 ?
O12 Eu7 Eu4 110.60(16) . 3 ?
O12 Eu7 Eu4 40.43(7) 3 3 ?
O21 Eu7 Eu4 108.530(18) . 3 ?
O11 Eu7 Eu4 47.15(3) 10 3 ?
O11 Eu7 Eu4 108.28(14) . 3 ?
O14 Eu7 Eu4 95.0(2) 3 12 ?
O14 Eu7 Eu4 38.11(18) 12 12 ?
O14 Eu7 Eu4 171.2(2) 10 12 ?
O14 Eu7 Eu4 96.6(2) . 12 ?
O12 Eu7 Eu4 110.60(16) . 12 ?
O12 Eu7 Eu4 40.43(7) 3 12 ?
O21 Eu7 Eu4 108.530(18) . 12 ?
O11 Eu7 Eu4 108.28(14) 10 12 ?
O11 Eu7 Eu4 47.15(3) . 12 ?
Eu4 Eu7 Eu4 74.91(2) 3 12 ?
O14 Eu7 Eu4 96.6(2) 3 10 ?
O14 Eu7 Eu4 171.2(2) 12 10 ?
O14 Eu7 Eu4 38.11(18) 10 10 ?
O14 Eu7 Eu4 95.0(2) . 10 ?
O12 Eu7 Eu4 40.43(7) . 10 ?
O12 Eu7 Eu4 110.60(16) 3 10 ?
O21 Eu7 Eu4 108.530(18) . 10 ?
O11 Eu7 Eu4 47.15(3) 10 10 ?
O11 Eu7 Eu4 108.28(14) . 10 ?
Eu4 Eu7 Eu4 93.34(2) 3 10 ?
Eu4 Eu7 Eu4 142.94(4) 12 10 ?
O14 Eu8 O14 75.6(4) . 12 ?
O14 Eu8 O13 73.2(3) . . ?
O14 Eu8 O13 117.7(2) 12 . ?
O14 Eu8 O13 117.7(2) . 12 ?
O14 Eu8 O13 73.2(3) 12 12 ?
O13 Eu8 O13 76.0(4) . 12 ?
O14 Eu8 O20 74.4(3) . . ?
O14 Eu8 O20 74.3(3) 12 . ?
O13 Eu8 O20 140.5(2) . . ?
O13 Eu8 O20 140.5(2) 12 . ?
O14 Eu8 O22 140.3(2) . . ?
O14 Eu8 O22 140.3(2) 12 . ?
O13 Eu8 O22 73.4(3) . . ?
O13 Eu8 O22 73.4(3) 12 . ?
O20 Eu8 O22 123.1(4) . . ?
O14 Eu8 O6W 143.2(4) . 12 ?
O14 Eu8 O6W 81.6(4) 12 12 ?
O13 Eu8 O6W 143.6(4) . 12 ?
O13 Eu8 O6W 81.6(3) 12 12 ?
O20 Eu8 O6W 71.9(3) . 12 ?
O22 Eu8 O6W 72.9(4) . 12 ?
O14 Eu8 O6W 81.6(4) . . ?
O14 Eu8 O6W 143.2(4) 12 . ?
O13 Eu8 O6W 81.6(3) . . ?
O13 Eu8 O6W 143.6(4) 12 . ?
O20 Eu8 O6W 71.9(3) . . ?
O22 Eu8 O6W 72.9(4) . . ?
O6W Eu8 O6W 101.2(6) 12 . ?
O14 Eu8 O11 58.9(2) . . ?
O14 Eu8 O11 58.9(2) 12 . ?
O13 Eu8 O11 58.8(2) . . ?
O13 Eu8 O11 58.8(2) 12 . ?
O20 Eu8 O11 119.2(4) . . ?
O22 Eu8 O11 117.7(4) . . ?
O6W Eu8 O11 129.4(3) 12 . ?
O6W Eu8 O11 129.4(3) . . ?
O14 Eu8 C9 62.8(6) . . ?
O14 Eu8 C9 62.8(6) 12 . ?
O13 Eu8 C9 134.5(4) . . ?
O13 Eu8 C9 134.5(4) 12 . ?
O20 Eu8 C9 15.4(8) . . ?
O22 Eu8 C9 138.5(8) . . ?
O6W Eu8 C9 81.3(5) 12 . ?
O6W Eu8 C9 81.3(5) . . ?
O11 Eu8 C9 103.8(8) . . ?
O14 Eu8 Eu6 91.29(17) . . ?
O14 Eu8 Eu6 91.29(17) 12 . ?
O13 Eu8 Eu6 38.47(18) . . ?
O13 Eu8 Eu6 38.47(18) 12 . ?
O20 Eu8 Eu6 161.7(3) . . ?
O22 Eu8 Eu6 75.3(3) . . ?
O6W Eu8 Eu6 117.9(3) 12 . ?
O6W Eu8 Eu6 117.9(3) . . ?
O11 Eu8 Eu6 42.48(18) . . ?
C9 Eu8 Eu6 146.3(7) . . ?
O14 Eu8 Eu7 38.2(2) . . ?
O14 Eu8 Eu7 38.2(2) 12 . ?
O13 Eu8 Eu7 91.49(17) . . ?
O13 Eu8 Eu7 91.49(17) 12 . ?
O20 Eu8 Eu7 76.3(3) . . ?
O22 Eu8 Eu7 160.7(3) . . ?
O6W Eu8 Eu7 117.6(3) 12 . ?
O6W Eu8 Eu7 117.6(3) . . ?
O11 Eu8 Eu7 42.94(18) . . ?
C9 Eu8 Eu7 60.8(7) . . ?
Eu6 Eu8 Eu7 85.42(3) . . ?
O7 Ni1 O15 93.6(4) . . ?
O7 Ni1 O1W 179.2(4) . . ?
O15 Ni1 O1W 86.6(4) . . ?
O7 Ni1 O4 85.0(3) . . ?
O15 Ni1 O4 95.1(4) . . ?
O1W Ni1 O4 94.2(4) . . ?
O7 Ni1 O5 84.3(3) . . ?
O15 Ni1 O5 177.7(4) . . ?
O1W Ni1 O5 95.4(4) . . ?
O4 Ni1 O5 83.6(3) . . ?
O7 Ni1 O19 93.2(4) . . ?
O15 Ni1 O19 87.5(5) . . ?
O1W Ni1 O19 87.6(4) . . ?
O4 Ni1 O19 176.9(4) . . ?
O5 Ni1 O19 93.7(4) . . ?
O7 Ni1 Eu2 43.1(2) . . ?
O15 Ni1 Eu2 85.0(3) . . ?
O1W Ni1 Eu2 136.2(3) . . ?
O4 Ni1 Eu2 44.1(2) . . ?
O5 Ni1 Eu2 92.8(2) . . ?
O19 Ni1 Eu2 134.7(3) . . ?
O7 Ni1 Eu1 42.3(2) . . ?
O15 Ni1 Eu1 134.2(3) . . ?
O1W Ni1 Eu1 137.7(4) . . ?
O4 Ni1 Eu1 92.7(2) . . ?
O5 Ni1 Eu1 44.0(2) . . ?
O19 Ni1 Eu1 84.3(3) . . ?
Eu2 Ni1 Eu1 70.08(4) . . ?
O7 Ni1 Eu4 89.6(2) . . ?
O15 Ni1 Eu4 136.7(3) . . ?
O1W Ni1 Eu4 89.7(3) . . ?
O4 Ni1 Eu4 42.1(2) . . ?
O5 Ni1 Eu4 42.4(2) . . ?
O19 Ni1 Eu4 135.5(4) . . ?
Eu2 Ni1 Eu4 68.45(4) . . ?
Eu1 Ni1 Eu4 68.53(4) . . ?
O1 Ni2 O4W 179.9(6) . . ?
O1 Ni2 O3 84.6(3) . . ?
O4W Ni2 O3 95.5(4) . . ?
O1 Ni2 O3 84.6(3) . 11 ?
O4W Ni2 O3 95.5(4) . 11 ?
O3 Ni2 O3 84.1(4) . 11 ?
O1 Ni2 O17 92.2(4) . 11 ?
O4W Ni2 O17 87.7(4) . 11 ?
O3 Ni2 O17 176.4(4) . 11 ?
O3 Ni2 O17 93.9(4) 11 11 ?
O1 Ni2 O17 92.2(4) . . ?
O4W Ni2 O17 87.7(4) . . ?
O3 Ni2 O17 93.9(4) . . ?
O3 Ni2 O17 176.4(4) 11 . ?
O17 Ni2 O17 88.0(7) 11 . ?
O1 Ni2 Eu3 90.2(3) . . ?
O4W Ni2 Eu3 89.9(5) . . ?
O3 Ni2 Eu3 42.6(2) . . ?
O3 Ni2 Eu3 42.6(2) 11 . ?
O17 Ni2 Eu3 135.9(3) 11 . ?
O17 Ni2 Eu3 135.9(3) . . ?
O1 Ni2 Eu2 42.61(18) . . ?
O4W Ni2 Eu2 137.5(3) . . ?
O3 Ni2 Eu2 43.8(2) . . ?
O3 Ni2 Eu2 92.2(2) 11 . ?
O17 Ni2 Eu2 133.5(3) 11 . ?
O17 Ni2 Eu2 84.3(3) . . ?
Eu3 Ni2 Eu2 68.42(5) . . ?
O1 Ni2 Eu2 42.61(18) . 11 ?
O4W Ni2 Eu2 137.5(3) . 11 ?
O3 Ni2 Eu2 92.2(2) . 11 ?
O3 Ni2 Eu2 43.8(2) 11 11 ?
O17 Ni2 Eu2 84.3(3) 11 11 ?
O17 Ni2 Eu2 133.5(3) . 11 ?
Eu3 Ni2 Eu2 68.42(5) . 11 ?
Eu2 Ni2 Eu2 69.05(5) . 11 ?
Ni2 O1 Eu2 103.1(4) . . ?
Ni2 O1 Eu2 103.1(4) . 11 ?
Eu2 O1 Eu2 109.2(4) . 11 ?
Ni2 O1 H1A 113.5 . . ?
Eu2 O1 H1A 113.5 . . ?
Eu2 O1 H1A 113.5 11 . ?
Eu3 O2 Eu2 107.3(3) . . ?
Eu3 O2 Eu2 107.3(3) . 11 ?
Eu2 O2 Eu2 108.3(4) . 11 ?
Eu3 O2 H2A 111.2 . . ?
Eu2 O2 H2A 111.2 . . ?
Eu2 O2 H2A 111.2 11 . ?
Ni2 O3 Eu3 101.0(3) . . ?
Ni2 O3 Eu2 100.0(3) . . ?
Eu3 O3 Eu2 107.7(3) . . ?
Ni2 O3 H3A 115.4 . . ?
Eu3 O3 H3A 115.4 . . ?
Eu2 O3 H3A 115.4 . . ?
Ni1 O4 Eu4 101.8(3) . . ?
Ni1 O4 Eu2 99.2(3) . . ?
Eu4 O4 Eu2 108.0(3) . . ?
Ni1 O4 H4A 115.3 . . ?
Eu4 O4 H4A 115.3 . . ?
Eu2 O4 H4A 115.3 . . ?
Ni1 O5 Eu4 101.4(3) . . ?
Ni1 O5 Eu1 99.4(3) . . ?
Eu4 O5 Eu1 107.9(3) . . ?
Ni1 O5 H5A 115.4 . . ?
Eu4 O5 H5A 115.4 . . ?
Eu1 O5 H5A 115.4 . . ?
Eu1 O6 Eu4 106.8(2) . . ?
Eu1 O6 Eu2 108.5(3) . . ?
Eu4 O6 Eu2 105.4(2) . . ?
Eu1 O6 H6A 111.9 . . ?
Eu4 O6 H6A 111.9 . . ?
Eu2 O6 H6A 111.9 . . ?
Ni1 O7 Eu1 103.2(3) . . ?
Ni1 O7 Eu2 102.2(3) . . ?
Eu1 O7 Eu2 111.4(3) . . ?
Ni1 O7 H7A 113.1 . . ?
Eu1 O7 H7A 113.1 . . ?
Eu2 O7 H7A 113.1 . . ?
Eu3 O8 Eu6 103.4(2) . . ?
Eu3 O8 Eu5 105.1(3) . . ?
Eu6 O8 Eu5 103.4(3) . . ?
Eu3 O8 H8A 114.5 . . ?
Eu6 O8 H8A 114.5 . . ?
Eu5 O8 H8A 114.5 . . ?
Eu6 O9 Eu6 169.0(5) . 2 ?
Eu6 O9 Eu3 89.25(6) . 2 ?
Eu6 O9 Eu3 89.25(6) 2 2 ?
Eu6 O9 Eu3 89.25(6) . . ?
Eu6 O9 Eu3 89.25(6) 2 . ?
Eu3 O9 Eu3 164.4(5) 2 . ?
Eu6 O9 Eu5 84.5(3) . . ?
Eu6 O9 Eu5 84.5(3) 2 . ?
Eu3 O9 Eu5 82.2(2) 2 . ?
Eu3 O9 Eu5 82.2(2) . . ?
Eu3 O10 Eu4 137.3(3) . . ?
Eu3 O10 Eu6 97.7(2) . . ?
Eu4 O10 Eu6 97.4(2) . . ?
Eu3 O10 H10A 106.7 . . ?
Eu4 O10 H10A 106.7 . . ?
Eu6 O10 H10A 106.7 . . ?
Eu6 O11 Eu7 168.9(4) . . ?
Eu6 O11 Eu4 89.8(2) . . ?
Eu7 O11 Eu4 88.8(2) . . ?
Eu6 O11 Eu4 89.8(2) . 12 ?
Eu7 O11 Eu4 88.8(2) . 12 ?
Eu4 O11 Eu4 165.6(4) . 12 ?
Eu6 O11 Eu8 84.5(3) . . ?
Eu7 O11 Eu8 84.4(3) . . ?
Eu4 O11 Eu8 82.8(2) . . ?
Eu4 O11 Eu8 82.8(2) 12 . ?
Eu4 O12 Eu4 137.1(4) 10 . ?
Eu4 O12 Eu7 97.1(2) 10 . ?
Eu4 O12 Eu7 97.1(2) . . ?
Eu4 O12 H12A 107.1 10 . ?
Eu4 O12 H12A 107.1 . . ?
Eu7 O12 H12A 107.1 . . ?
Eu4 O13 Eu6 102.8(3) . . ?
Eu4 O13 Eu8 104.9(3) . . ?
Eu6 O13 Eu8 102.4(3) . . ?
Eu4 O13 H13A 115.0 . . ?
Eu6 O13 H13A 115.0 . . ?
Eu8 O13 H13A 115.0 . . ?
Eu4 O14 Eu7 102.9(3) . . ?
Eu4 O14 Eu8 105.5(3) . . ?
Eu7 O14 Eu8 103.0(3) . . ?
Eu4 O14 H14A 114.7 . . ?
Eu7 O14 H14A 114.7 . . ?
Eu8 O14 H14A 114.7 . . ?
C1 O15 Ni1 126.0(10) . . ?
C1 O16 Eu2 133.7(11) . . ?
C3 O18 C3 92(3) . 10 ?
C3 O18 Eu1 132.3(13) . . ?
C3 O18 Eu1 132.3(13) 10 . ?
C3 O19 Ni1 124.7(15) . . ?
C9 O20 Eu8 126(2) . . ?
C9 O21 C9 120(3) 10 . ?
C9 O21 Eu7 119.8(17) 10 . ?
C9 O21 Eu7 119.8(17) . . ?
C7 O22 Eu8 132.9(14) . . ?
C7 O23 Eu6 134.4(14) . . ?
C7' O23 Eu6 128.3(15) . . ?
C7' O24 Eu5 131.4(19) . . ?
O25 O25 N1 61.9(7) 2 . ?
O25 O25 O26 120.7(6) 2 . ?
N1 O25 O26 58.9(5) . . ?
N1 O26 O25 59.3(6) . 10 ?
N1 O26 O25 59.3(6) . . ?
O25 O26 O25 118.5(11) 10 . ?
O16 C1 O15 125.6(16) . . ?
O16 C1 C2 105(2) . . ?
O15 C1 C2 129(2) . . ?
C1 C2 H2B 109.5 . . ?
C1 C2 H2C 109.5 . . ?
H2B C2 H2C 109.5 . . ?
C1 C2 H2D 109.5 . . ?
H2B C2 H2D 109.5 . . ?
H2C C2 H2D 109.5 . . ?
O19 C3 O18 128(2) . . ?
O19 C3 C4 111(3) . . ?
O18 C3 C4 121(3) . . ?
O19 C3 C3 166.9(13) . 10 ?
O18 C3 C3 43.9(13) . 10 ?
C4 C3 C3 79(2) . 10 ?
C4 C4 C3 101(2) 10 . ?
O22 C7 O23 126(2) . . ?
O22 C7 C8 117(3) . . ?
O23 C7 C8 117(3) . . ?
O24 C7' O23 131(3) . . ?
O24 C7' C8' 132(4) . . ?
O23 C7' C8' 97(3) . . ?
O20 C9 O21 146(4) . . ?
O20 C9 C10 113(5) . . ?
O21 C9 C10 101(4) . . ?
O20 C9 Eu8 39.0(19) . . ?
O21 C9 Eu8 107(2) . . ?
C10 C9 Eu8 152(4) . . ?
C10 C10 C9 109(4) 10 . ?
O26 N1 O26 180.0 9 . ?
O26 N1 O25 61.9(7) 9 9 ?
O26 N1 O25 118.1(7) . 9 ?
O26 N1 O25 118.1(7) 9 10 ?
O26 N1 O25 61.9(7) . 10 ?
O25 N1 O25 56.3(13) 9 10 ?
O26 N1 O25 61.9(7) 9 2 ?
O26 N1 O25 118.1(7) . 2 ?
O25 N1 O25 123.7(13) 9 2 ?
O25 N1 O25 180.0(10) 10 2 ?
O26 N1 O25 118.1(7) 9 . ?
O26 N1 O25 61.9(7) . . ?
O25 N1 O25 180.0(4) 9 . ?
O25 N1 O25 123.7(13) 10 . ?
O25 N1 O25 56.3(13) 2 . ?
O27 N2 O28 125.8(12) . . ?
O27 N2 O29 117.2(10) . . ?
O28 N2 O29 116.9(12) . . ?
O30 N3 O30 128.4(15) . 10 ?
O30 N3 O31 114.2(8) . . ?
O30 N3 O31 114.2(8) 10 . ?

loop_
_geom_bond_atom_site_label_1
_geom_bond_atom_site_label_2
_geom_bond_distance
_geom_bond_site_symmetry_2
_geom_bond_publ_flag
Eu1 O7 2.387(7) . ?
Eu1 O7 2.387(7) 10 ?
Eu1 O18 2.392(13) . ?
Eu1 O6 2.420(7) 10 ?
Eu1 O6 2.420(7) . ?
Eu1 O5 2.432(8) . ?
Eu1 O5 2.432(8) 10 ?
Eu1 O2W 2.53(2) . ?
Eu1 Ni1 3.450(2) . ?
Eu1 Ni1 3.450(2) 10 ?
Eu1 Eu4 3.8866(10) 10 ?
Eu1 Eu4 3.8866(10) . ?
Eu2 O7 2.399(7) . ?
Eu2 O1 2.413(6) . ?
Eu2 O4 2.422(8) . ?
Eu2 O2 2.427(5) . ?
Eu2 O16 2.430(9) . ?
Eu2 O3 2.440(7) . ?
Eu2 O6 2.449(7) . ?
Eu2 O3W 2.534(12) . ?
Eu2 Ni1 3.434(2) . ?
Eu2 Ni2 3.471(2) . ?
Eu2 Eu4 3.8735(9) . ?
Eu2 Eu3 3.8867(10) . ?
Eu3 O8 2.356(7) . ?
Eu3 O8 2.356(7) 11 ?
Eu3 O3 2.374(8) 11 ?
Eu3 O3 2.374(8) . ?
Eu3 O2 2.399(9) . ?
Eu3 O10 2.422(6) . ?
Eu3 O10 2.422(6) 11 ?
Eu3 O9 2.7337(18) . ?
Eu3 Ni2 3.442(3) . ?
Eu3 Eu6 3.7222(9) . ?
Eu3 Eu6 3.7223(9) 2 ?
Eu3 Eu5 3.8226(12) . ?
Eu4 O14 2.358(8) . ?
Eu4 O4 2.367(7) . ?
Eu4 O13 2.375(7) . ?
Eu4 O5 2.375(8) . ?
Eu4 O6 2.422(7) . ?
Eu4 O12 2.434(4) . ?
Eu4 O10 2.444(6) . ?
Eu4 O11 2.7305(14) . ?
Eu4 Ni1 3.453(2) . ?
Eu4 Eu7 3.7241(7) . ?
Eu4 Eu6 3.7312(8) . ?
Eu4 Eu8 3.8102(9) . ?
Eu5 O8 2.459(7) . ?
Eu5 O8 2.459(7) 2 ?
Eu5 O8 2.459(7) 12 ?
Eu5 O8 2.459(7) 11 ?
Eu5 O24 2.467(15) . ?
Eu5 O24 2.467(15) 2 ?
Eu5 O5W 2.474(15) . ?
Eu5 O5W 2.474(15) 2 ?
Eu5 O9 3.070(12) . ?
Eu5 Eu6 3.8049(12) . ?
Eu5 Eu6 3.8049(12) 2 ?
Eu6 O8 2.388(7) 12 ?
Eu6 O8 2.388(7) . ?
Eu6 O13 2.398(8) . ?
Eu6 O13 2.398(8) 12 ?
Eu6 O23 2.511(13) . ?
Eu6 O10 2.521(7) 12 ?
Eu6 O10 2.521(7) . ?
Eu6 O11 2.554(10) . ?
Eu6 O9 2.5622(14) . ?
Eu6 Eu3 3.7222(9) 2 ?
Eu7 O14 2.402(8) 3 ?
Eu7 O14 2.402(8) 12 ?
Eu7 O14 2.402(8) 10 ?
Eu7 O14 2.402(8) . ?
Eu7 O12 2.535(10) . ?
Eu7 O12 2.535(10) 3 ?
Eu7 O21 2.55(2) . ?
Eu7 O11 2.588(10) 10 ?
Eu7 O11 2.588(10) . ?
Eu7 Eu4 3.7240(7) 3 ?
Eu7 Eu4 3.7240(7) 12 ?
Eu7 Eu4 3.7240(7) 10 ?
Eu8 O14 2.429(9) . ?
Eu8 O14 2.429(9) 12 ?
Eu8 O13 2.431(8) . ?
Eu8 O13 2.431(8) 12 ?
Eu8 O20 2.440(13) . ?
Eu8 O22 2.447(14) . ?
Eu8 O6W 2.463(12) 12 ?
Eu8 O6W 2.463(12) . ?
Eu8 O11 3.022(10) . ?
Eu8 C9 3.15(4) . ?
Ni1 O7 2.003(7) . ?
Ni1 O15 2.051(10) . ?
Ni1 O1W 2.057(11) . ?
Ni1 O4 2.076(8) . ?
Ni1 O5 2.081(9) . ?
Ni1 O19 2.112(11) . ?
Ni2 O1 2.006(11) . ?
Ni2 O4W 2.039(16) . ?
Ni2 O3 2.081(8) . ?
Ni2 O3 2.081(8) 11 ?
Ni2 O17 2.091(11) 11 ?
Ni2 O17 2.091(11) . ?
Ni2 Eu2 3.471(2) 11 ?
O1 Eu2 2.413(6) 11 ?
O1 H1A 1.0000 . ?
O2 Eu2 2.427(5) 11 ?
O2 H2A 1.0000 . ?
O3 H3A 1.0000 . ?
O4 H4A 1.0000 . ?
O5 H5A 1.0000 . ?
O6 H6A 1.0000 . ?
O7 H7A 1.0000 . ?
O8 H8A 1.0000 . ?
O9 Eu6 2.5623(14) 2 ?
O9 Eu3 2.7337(18) 2 ?
O10 H10A 1.0000 . ?
O11 Eu4 2.7306(14) 12 ?
O12 Eu4 2.434(4) 10 ?
O12 H12A 1.0000 . ?
O13 H13A 1.0000 . ?
O14 H14A 1.0000 . ?
O15 C1 1.40(2) . ?
O16 C1 1.29(2) . ?
O18 C3 1.36(3) . ?
O18 C3 1.36(3) 10 ?
O19 C3 1.33(3) . ?
O20 C9 1.03(4) . ?
O21 C9 1.51(4) 10 ?
O21 C9 1.51(4) . ?
O22 C7 1.30(3) . ?
O23 C7 1.35(3) . ?
O23 C7' 1.51(4) . ?
O24 C7' 1.22(4) . ?
O25 O25 1.16(3) 2 ?
O25 N1 1.228(8) . ?
O25 O26 1.259(13) . ?
O26 N1 1.222(7) . ?
O26 O25 1.259(13) 10 ?
O27 N2 1.214(8) . ?
O28 N2 1.215(8) . ?
O29 N2 1.224(8) . ?
C1 C2 1.63(4) . ?
C2 H2B 0.9800 . ?
C2 H2C 0.9800 . ?
C2 H2D 0.9800 . ?
C3 C4 1.43(5) . ?
C3 C3 1.97(6) 10 ?
C4 C4 1.43(9) 10 ?
C7 C8 1.47(5) . ?
C8' C7' 1.63(7) . ?
C9 C10 1.79(11) . ?
C10 C10 1.5(2) 10 ?
N1 O26 1.222(7) 9 ?
N1 O25 1.227(8) 9 ?
N1 O25 1.227(8) 10 ?
N1 O25 1.227(8) 2 ?
Cl3 Cl3 2.04(3) 12_655 ?
N3 O30 1.210(8) . ?
N3 O30 1.210(8) 10 ?
N3 O31 1.224(9) . ?

loop_
_platon_squeeze_void_nr
_platon_squeeze_void_average_x
_platon_squeeze_void_average_y
_platon_squeeze_void_average_z
_platon_squeeze_void_volume
_platon_squeeze_void_count_electrons
_platon_squeeze_void_content
1 -0.021 0.500 0.000 2491 628 ' '
2 -0.009 0.000 0.500 2491 628 ' '
3 0.000 0.500 0.359 80 42 ' '
4 0.000 0.500 0.501 95 95 ' '
5 0.000 0.240 0.500 27 18 ' '
6 0.000 0.760 0.500 26 17 ' '
7 0.000 0.500 0.643 78 42 ' '
8 0.500 0.000 0.000 97 95 ' '
9 0.500 0.000 0.143 78 42 ' '
10 0.500 0.000 0.857 78 42 ' '
11 0.500 0.260 0.000 26 17 ' '
12 0.500 0.740 0.000 27 18 ' '
